data_4001666
loop_
_publ_author_name
'Kaib, Thomas'
'Haddadpour, Sima'
'Kapitein, Manuel'
'Bron, Philipp'
'Schr\"oder, Cornelia'
'Eckert, Hellmut'
'Roling, Bernhard'
'Dehnen, Stefanie'

_publ_section_title
;
 New Lithium Chalcogenidotetrelates, LiChT: Synthesis and Characterization
 of the Li+-Conducting Tetralithiumortho-Sulfidostannate Li4SnS4
;
_journal_issue 11
_journal_name_full 'Chemistry of Materials'
_journal_page_first 2211
_journal_paper_doi 10.1021/cm3011315
_journal_volume 24
_journal_year 2012
_chemical_formula_sum 'H26 Li4 O13 S4 Sn'
_chemical_formula_weight 508.90
_chemical_name_systematic
; 
 ? 
;
_space_group_IT_number 198
_symmetry_cell_setting cubic
_symmetry_space_group_name_Hall 'P 2ac 2ab 3'
_symmetry_space_group_name_H-M 'P 21 3'
_atom_sites_solution_hydrogens geom
_atom_sites_solution_primary direct
_atom_sites_solution_secondary difmap
_audit_creation_method SHELXL-97
_cell_angle_alpha 90.00
_cell_angle_beta 90.00
_cell_angle_gamma 90.00
_cell_formula_units_Z 4
_cell_length_a 12.7429(4)
_cell_length_b 12.7429(4)
_cell_length_c 12.7429(4)
_cell_measurement_temperature 193(2)
_cell_volume 2069.21(11)
_computing_structure_refinement 'SHELXL-97 (Sheldrick, 1997)'
_computing_structure_solution 'SHELXS-97 (Sheldrick, 1990)'
_diffrn_ambient_temperature 193(2)
_diffrn_measured_fraction_theta_full 0.994
_diffrn_measured_fraction_theta_max 0.994
_diffrn_radiation_monochromator graphite
_diffrn_radiation_source 'fine-focus sealed tube'
_diffrn_radiation_type MoK\a
_diffrn_radiation_wavelength 0.71073
_diffrn_reflns_av_R_equivalents 0.1485
_diffrn_reflns_av_sigmaI/netI 0.0579
_diffrn_reflns_limit_h_max 15
_diffrn_reflns_limit_h_min -15
_diffrn_reflns_limit_k_max 15
_diffrn_reflns_limit_k_min -15
_diffrn_reflns_limit_l_max 15
_diffrn_reflns_limit_l_min -15
_diffrn_reflns_number 14495
_diffrn_reflns_theta_full 25.94
_diffrn_reflns_theta_max 25.94
_diffrn_reflns_theta_min 2.26
_exptl_absorpt_coefficient_mu 1.679
_exptl_absorpt_correction_T_max 0.595
_exptl_absorpt_correction_T_min 0.496
_exptl_absorpt_correction_type numerical
_exptl_absorpt_process_details
; 
 XPREP by Bruker 
;
_exptl_crystal_colour colorless
_exptl_crystal_density_diffrn 1.634
_exptl_crystal_density_method 'not measured'
_exptl_crystal_description 'trigonal bipyramid'
_exptl_crystal_F_000 1024
_exptl_crystal_size_max 0.19
_exptl_crystal_size_mid 0.19
_exptl_crystal_size_min 0.18
_refine_diff_density_max 0.507
_refine_diff_density_min -0.857
_refine_diff_density_rms 0.143
_refine_ls_abs_structure_details 'Flack H D (1983), Acta Cryst. A39, 876-881'
_refine_ls_abs_structure_Flack 0.07(5)
_refine_ls_extinction_method none
_refine_ls_goodness_of_fit_ref 1.070
_refine_ls_hydrogen_treatment mixed
_refine_ls_matrix_type full
_refine_ls_number_parameters 96
_refine_ls_number_reflns 1353
_refine_ls_number_restraints 0
_refine_ls_restrained_S_all 1.070
_refine_ls_R_factor_all 0.0328
_refine_ls_R_factor_gt 0.0297
_refine_ls_shift/su_max 0.000
_refine_ls_shift/su_mean 0.000
_refine_ls_structure_factor_coef Fsqd
_refine_ls_weighting_details 'calc w=1/[\s^2^(Fo^2^)+(0.0450P)^2^+0.0000P] where P=(Fo^2^+2Fc^2^)/3'
_refine_ls_weighting_scheme calc
_refine_ls_wR_factor_gt 0.0739
_refine_ls_wR_factor_ref 0.0751
_reflns_number_gt 1312
_reflns_number_total 1353
_reflns_threshold_expression >2sigma(I)
_cod_data_source_file cm3011315_si_002.cif
_cod_data_source_block compound2
_cod_original_sg_symbol_H-M 'P 2(1) 3'
_cod_database_code 4001666

loop_
_symmetry_equiv_pos_as_xyz
'x, y, z'
'-x+1/2, -y, z+1/2'
'-x, y+1/2, -z+1/2'
'x+1/2, -y+1/2, -z'
'z, x, y'
'z+1/2, -x+1/2, -y'
'-z+1/2, -x, y+1/2'
'-z, x+1/2, -y+1/2'
'y, z, x'
'-y, z+1/2, -x+1/2'
'y+1/2, -z+1/2, -x'
'-y+1/2, -z, x+1/2'

loop_
_atom_site_label
_atom_site_type_symbol
_atom_site_fract_x
_atom_site_fract_y
_atom_site_fract_z
_atom_site_U_iso_or_equiv
_atom_site_adp_type
_atom_site_occupancy
_atom_site_symmetry_multiplicity
_atom_site_calc_flag
_atom_site_refinement_flags
O1 O 1.0340(2) 0.5419(2) 0.1422(2) 0.0279(6) Uani 1 1 d .
H1B H 1.079(3) 0.575(4) 0.100(4) 0.025(12) Uiso 1 1 d .
H1AA H 1.050(3) 0.559(3) 0.205(4) 0.026(11) Uiso 1 1 d .
Li1 Li 0.8896(6) 0.5772(5) 0.1022(5) 0.0288(15) Uani 1 1 d .
Li2 Li 0.6296(7) 0.8704(7) 0.1296(7) 0.039(3) Uani 1 3 d S
O2 O 0.7917(3) 0.5089(3) 0.1933(3) 0.0382(8) Uani 1 1 d .
H2A H 0.808(5) 0.477(5) 0.233(5) 0.05(2) Uiso 1 1 d .
Sn1 Sn 0.505363(16) 0.494637(16) -0.005363(16) 0.01700(16) Uani 1 3 d S
S2 S 0.39612(7) 0.60388(7) 0.10388(7) 0.0252(4) Uani 1 3 d S
S1 S 0.59726(8) 0.37476(8) 0.10444(7) 0.0246(2) Uani 1 1 d .
O3 O 0.8882(3) 0.7294(3) 0.0987(3) 0.0515(9) Uani 1 1 d .
H3A H 0.891(5) 0.769(4) 0.062(4) 0.046(18) Uiso 1 1 d .
O4 O 0.6629(2) 0.8375(2) -0.0163(2) 0.0307(6) Uani 1 1 d .
H4B H 0.649(5) 0.782(4) -0.033(4) 0.045(16) Uiso 1 1 d .
H4AA H 0.729(4) 0.857(4) -0.039(4) 0.049(15) Uiso 1 1 d .
O5 O 0.7168(3) 0.7832(3) 0.2168(3) 0.0602(17) Uani 1 3 d S
H5 H 0.802(6) 0.776(8) 0.172(7) 0.06(2) Uiso 0.67 1 d P

loop_
_atom_site_aniso_label
_atom_site_aniso_U_11
_atom_site_aniso_U_22
_atom_site_aniso_U_33
_atom_site_aniso_U_23
_atom_site_aniso_U_13
_atom_site_aniso_U_12
O1 0.0316(15) 0.0289(15) 0.0232(14) -0.0017(11) 0.0004(12) 0.0005(11)
Li1 0.033(4) 0.026(3) 0.027(3) -0.003(3) 0.001(3) 0.001(3)
Li2 0.039(3) 0.039(3) 0.039(3) -0.009(4) 0.009(4) -0.009(4)
O2 0.0433(18) 0.041(2) 0.0300(17) 0.0085(16) -0.0044(12) 0.0017(15)
Sn1 0.01700(16) 0.01700(16) 0.01700(16) 0.00027(9) -0.00027(9) -0.00027(9)
S2 0.0252(4) 0.0252(4) 0.0252(4) -0.0041(4) 0.0041(4) 0.0041(4)
S1 0.0236(5) 0.0273(5) 0.0228(5) 0.0064(4) -0.0024(4) 0.0026(4)
O3 0.070(3) 0.0285(16) 0.056(2) 0.0092(18) -0.022(2) -0.0025(17)
O4 0.0325(16) 0.0248(16) 0.0348(16) -0.0029(13) 0.0012(13) -0.0023(12)
O5 0.0602(17) 0.0602(17) 0.0602(17) 0.0117(19) -0.0117(19) 0.0117(19)

loop_
_atom_type_symbol
_atom_type_description
_atom_type_scat_dispersion_real
_atom_type_scat_dispersion_imag
_atom_type_scat_source
Li Li -0.0003 0.0001 'International Tables Vol C Tables 4.2.6.8 and 6.1.1.4'
H H 0.0000 0.0000 'International Tables Vol C Tables 4.2.6.8 and 6.1.1.4'
O O 0.0106 0.0060 'International Tables Vol C Tables 4.2.6.8 and 6.1.1.4'
S S 0.1246 0.1234 'International Tables Vol C Tables 4.2.6.8 and 6.1.1.4'
Sn Sn -0.6537 1.4246 'International Tables Vol C Tables 4.2.6.8 and 6.1.1.4'

loop_
_geom_angle_atom_site_label_1
_geom_angle_atom_site_label_2
_geom_angle_atom_site_label_3
_geom_angle
_geom_angle_site_symmetry_1
_geom_angle_site_symmetry_3
Li1 O1 Li1 115.1(4) 11_556 .
O2 Li1 O3 117.6(4) . .
O2 Li1 O1 107.8(3) . 8_645
O3 Li1 O1 104.9(3) . 8_645
O2 Li1 O1 110.4(3) . .
O3 Li1 O1 104.1(3) . .
O1 Li1 O1 111.9(4) 8_645 .
O2 Li1 Li1 97.9(2) . 11_556
O3 Li1 Li1 134.3(3) . 11_556
O1 Li1 Li1 89.1(2) 8_645 11_556
O1 Li1 Li1 32.4(2) . 11_556
O2 Li1 Li1 96.4(2) . 8_645
O3 Li1 Li1 135.0(3) . 8_645
O1 Li1 Li1 32.5(2) 8_645 8_645
O1 Li1 Li1 89.1(2) . 8_645
Li1 Li1 Li1 60.0 11_556 8_645
O5 Li2 O4 107.5(4) . 6_566
O5 Li2 O4 107.5(4) . 12_664
O4 Li2 O4 111.4(4) 6_566 12_664
O5 Li2 O4 107.5(4) . .
O4 Li2 O4 111.4(4) 6_566 .
O4 Li2 O4 111.4(4) 12_664 .
S1 Sn1 S1 110.54(2) . 7_564
S1 Sn1 S1 110.54(2) . 10_655
S1 Sn1 S1 110.54(2) 7_564 10_655
S1 Sn1 S2 108.38(2) . .
S1 Sn1 S2 108.38(2) 7_564 .
S1 Sn1 S2 108.38(2) 10_655 .

loop_
_geom_bond_atom_site_label_1
_geom_bond_atom_site_label_2
_geom_bond_distance
_geom_bond_site_symmetry_2
O1 Li1 1.959(7) 11_556
O1 Li1 1.962(7) .
Li1 O2 1.914(8) .
Li1 O3 1.939(8) .
Li1 O1 1.959(7) 8_645
Li1 Li1 3.310(12) 11_556
Li1 Li1 3.310(12) 8_645
Li2 O5 1.924(16) .
Li2 O4 1.952(6) 6_566
Li2 O4 1.952(6) 12_664
Li2 O4 1.952(6) .
Sn1 S1 2.3796(11) .
Sn1 S1 2.3796(11) 7_564
Sn1 S1 2.3796(11) 10_655
Sn1 S2 2.4113(16) .
